data_1503167
loop_
_publ_author_name
'Zhao, Fu-Wei'
'Sun, Qian-Yun'
'Yang, Fu-Mei'
'Hu, Guang-Wan'
'Luo, Ji-Feng'
'Tang, Gui-Hua'
'Wang, Yue-Hu'
'Long, Chun-Lin'

_publ_section_title
;
 Palhinine A, a novel alkaloid from Palhinhaea cernua.
;
_journal_issue 17
_journal_name_full 'Organic letters'
_journal_page_first 3922
_journal_page_last 3925
_journal_paper_doi 10.1021/ol101602n
_journal_volume 12
_journal_year 2010
_chemical_absolute_configuration ad
_chemical_formula_moiety 'C17 H25 N O3'
_chemical_formula_sum 'C17 H25 N O3'
_chemical_formula_weight 291.38
_chemical_name_systematic
; 
 ? 
;
_space_group_IT_number 19
_symmetry_cell_setting orthorhombic
_symmetry_space_group_name_Hall 'P 2ac 2ab'
_symmetry_space_group_name_H-M 'P 21 21 21'
_atom_sites_solution_hydrogens geom
_atom_sites_solution_primary direct
_atom_sites_solution_secondary difmap
_audit_creation_method SHELXL-97
_cell_angle_alpha 90.00
_cell_angle_beta 90.00
_cell_angle_gamma 90.00
_cell_formula_units_Z 4
_cell_length_a 9.1204(4)
_cell_length_b 11.6853(4)
_cell_length_c 14.1079(6)
_cell_measurement_reflns_used 3581
_cell_measurement_temperature 296(2)
_cell_measurement_theta_max 66.93
_cell_measurement_theta_min 3.13
_cell_volume 1503.54(11)
_computing_cell_refinement 'Bruker XSCANS'
_computing_data_collection 'Bruker XSCANS'
_computing_data_reduction 'Bruker SHELXTL'
_computing_molecular_graphics 'Bruker SHELXTL'
_computing_publication_material 'Bruker SHELXTL'
_computing_structure_refinement 'SHELXL-97 (Sheldrick, 1997)'
_computing_structure_solution 'SHELXS-97 (Sheldrick, 1990)'
_diffrn_ambient_temperature 296(2)
_diffrn_measured_fraction_theta_full 0.936
_diffrn_measured_fraction_theta_max 0.937
_diffrn_measurement_device_type 'Bruker SMART APEX2'
_diffrn_measurement_method 'phi and omega scans'
_diffrn_radiation_monochromator graphite
_diffrn_radiation_source 'sealed tube'
_diffrn_radiation_type CuK\a
_diffrn_radiation_wavelength 1.54178
_diffrn_reflns_av_R_equivalents 0.0128
_diffrn_reflns_av_sigmaI/netI 0.0177
_diffrn_reflns_limit_h_max 10
_diffrn_reflns_limit_h_min -9
_diffrn_reflns_limit_k_max 12
_diffrn_reflns_limit_k_min -13
_diffrn_reflns_limit_l_max 15
_diffrn_reflns_limit_l_min -13
_diffrn_reflns_number 5148
_diffrn_reflns_theta_full 67.06
_diffrn_reflns_theta_max 67.06
_diffrn_reflns_theta_min 4.91
_exptl_absorpt_coefficient_mu 0.700
_exptl_absorpt_correction_T_max 0.9208
_exptl_absorpt_correction_T_min 0.8445
_exptl_absorpt_correction_type multi-scan
_exptl_crystal_colour colourless
_exptl_crystal_density_diffrn 1.287
_exptl_crystal_density_method 'not measured'
_exptl_crystal_description block
_exptl_crystal_F_000 632
_exptl_crystal_size_max 0.25
_exptl_crystal_size_mid 0.18
_exptl_crystal_size_min 0.12
_refine_diff_density_max 0.140
_refine_diff_density_min -0.136
_refine_diff_density_rms 0.026
_refine_ls_abs_structure_details 'Flack H D (1983), Acta Cryst. A39, 876-881'
_refine_ls_abs_structure_Flack 0.2(2)
_refine_ls_extinction_coef 0.0084(8)
_refine_ls_extinction_expression Fc^*^=kFc[1+0.001xFc^2^\l^3^/sin(2\q)]^-1/4^
_refine_ls_extinction_method SHELXL
_refine_ls_goodness_of_fit_ref 1.039
_refine_ls_hydrogen_treatment constr
_refine_ls_matrix_type full
_refine_ls_number_parameters 193
_refine_ls_number_reflns 2459
_refine_ls_number_restraints 0
_refine_ls_restrained_S_all 1.039
_refine_ls_R_factor_all 0.0327
_refine_ls_R_factor_gt 0.0318
_refine_ls_shift/su_max 0.000
_refine_ls_shift/su_mean 0.000
_refine_ls_structure_factor_coef Fsqd
_refine_ls_weighting_details 'calc w=1/[\s^2^(Fo^2^)+(0.0596P)^2^+0.1375P] where P=(Fo^2^+2Fc^2^)/3'
_refine_ls_weighting_scheme calc
_refine_ls_wR_factor_gt 0.0906
_refine_ls_wR_factor_ref 0.0918
_reflns_number_gt 2397
_reflns_number_total 2459
_reflns_threshold_expression >2sigma(I)
_cod_data_source_file ol101602n_si_002.cif
_cod_data_source_block s142
_cod_depositor_comments
;
The following automatic conversions were performed:

'_chemical_absolute_configuration' value 'AD' changed to 'ad'
according to /home/saulius/struct/CIF-dictionaries/cif_core.dic
dictionary named 'cif_core.dic' version 2.4.2 from
2011-04-26.

'_symmetry_cell_setting' value 'Orthorhombic' changed to
'orthorhombic' according to
/home/saulius/struct/CIF-dictionaries/cif_core.dic dictionary named
'cif_core.dic' version 2.4.2 from 2011-04-26.

Automatic conversion script
Id: cif_fix_values 1715 2011-07-08 13:25:40Z adriana 
;
_cod_database_code 1503167

loop_
_symmetry_equiv_pos_as_xyz
'x, y, z'
'-x+1/2, -y, z+1/2'
'-x, y+1/2, -z+1/2'
'x+1/2, -y+1/2, -z'

loop_
_atom_site_label
_atom_site_type_symbol
_atom_site_fract_x
_atom_site_fract_y
_atom_site_fract_z
_atom_site_U_iso_or_equiv
_atom_site_adp_type
_atom_site_occupancy
_atom_site_symmetry_multiplicity
_atom_site_calc_flag
_atom_site_refinement_flags
O1 O 0.71300(18) 0.25617(10) 0.87000(12) 0.0743(4) Uani 1 1 d .
H1A H 0.6476 0.2524 0.8302 0.132(14) Uiso 1 1 calc R
O2 O 0.5730(2) 0.14373(14) 0.72989(12) 0.0936(5) Uani 1 1 d .
O3 O 0.98130(14) -0.20485(10) 0.87447(10) 0.0674(4) Uani 1 1 d .
N1 N 1.10660(14) 0.02342(11) 0.89726(11) 0.0564(4) Uani 1 1 d .
C1 C 1.0895(2) 0.14820(15) 0.90672(15) 0.0636(5) Uani 1 1 d .
H1B H 1.1197 0.1844 0.8480 0.076 Uiso 1 1 calc R
H1C H 1.1540 0.1753 0.9566 0.076 Uiso 1 1 calc R
C2 C 0.9346(2) 0.18429(13) 0.92928(13) 0.0581(4) Uani 1 1 d .
H2A H 0.9362 0.2645 0.9471 0.070 Uiso 1 1 calc R
H2B H 0.9020 0.1413 0.9842 0.070 Uiso 1 1 calc R
C3 C 0.82136(19) 0.16907(12) 0.85113(12) 0.0499(4) Uani 1 1 d .
H3A H 0.8679 0.1856 0.7901 0.060 Uiso 1 1 calc R
C4 C 0.74029(15) 0.05316(12) 0.84367(10) 0.0410(3) Uani 1 1 d .
C5 C 0.62564(19) 0.05821(16) 0.76340(12) 0.0582(4) Uani 1 1 d .
C6 C 0.5857(2) -0.06018(17) 0.73350(14) 0.0648(5) Uani 1 1 d .
H6A H 0.6056 -0.0715 0.6666 0.078 Uiso 1 1 calc R
H6B H 0.4827 -0.0752 0.7453 0.078 Uiso 1 1 calc R
C7 C 0.68194(19) -0.13750(14) 0.79381(11) 0.0510(4) Uani 1 1 d .
H7A H 0.7102 -0.2058 0.7579 0.061 Uiso 1 1 calc R
C8 C 0.6081(2) -0.17211(15) 0.88781(13) 0.0600(4) Uani 1 1 d .
H8A H 0.5024 -0.1671 0.8814 0.072 Uiso 1 1 calc R
H8B H 0.6333 -0.2506 0.9032 0.072 Uiso 1 1 calc R
C9 C 1.1654(2) -0.00986(17) 0.80530(16) 0.0666(5) Uani 1 1 d .
H9A H 1.1882 -0.0909 0.8064 0.080 Uiso 1 1 calc R
H9B H 1.2560 0.0314 0.7941 0.080 Uiso 1 1 calc R
C10 C 1.0602(2) 0.01382(16) 0.72465(14) 0.0638(5) Uani 1 1 d .
H10A H 1.1108 -0.0016 0.6655 0.077 Uiso 1 1 calc R
H10B H 1.0363 0.0947 0.7255 0.077 Uiso 1 1 calc R
C11 C 0.91700(19) -0.05389(15) 0.72484(12) 0.0546(4) Uani 1 1 d .
H11A H 0.9408 -0.1319 0.7069 0.066 Uiso 1 1 calc R
H11B H 0.8561 -0.0229 0.6747 0.066 Uiso 1 1 calc R
C12 C 0.82142(16) -0.06042(11) 0.81451(10) 0.0402(3) Uani 1 1 d .
C13 C 0.89528(17) -0.12882(12) 0.89268(11) 0.0474(4) Uani 1 1 d .
C14 C 0.8217(2) -0.11852(15) 0.98686(12) 0.0578(4) Uani 1 1 d .
H14A H 0.8655 -0.0571 1.0235 0.069 Uiso 1 1 calc R
H14B H 0.8313 -0.1893 1.0222 0.069 Uiso 1 1 calc R
C15 C 0.6597(2) -0.09270(14) 0.96695(11) 0.0546(4) Uani 1 1 d .
H15A H 0.6011 -0.1054 1.0242 0.066 Uiso 1 1 calc R
C16 C 0.64590(18) 0.03062(13) 0.93494(12) 0.0504(4) Uani 1 1 d .
H16A H 0.6784 0.0810 0.9854 0.061 Uiso 1 1 calc R
H16B H 0.5439 0.0477 0.9217 0.061 Uiso 1 1 calc R
C17 C 1.1923(2) -0.0239(2) 0.97520(18) 0.0822(6) Uani 1 1 d .
H17A H 1.2019 -0.1051 0.9671 0.123 Uiso 1 1 calc R
H17B H 1.1437 -0.0083 1.0341 0.123 Uiso 1 1 calc R
H17C H 1.2879 0.0106 0.9757 0.123 Uiso 1 1 calc R

loop_
_atom_site_aniso_label
_atom_site_aniso_U_11
_atom_site_aniso_U_22
_atom_site_aniso_U_33
_atom_site_aniso_U_23
_atom_site_aniso_U_13
_atom_site_aniso_U_12
O1 0.0836(9) 0.0418(6) 0.0975(11) -0.0027(6) 0.0130(9) 0.0213(6)
O2 0.1058(12) 0.0829(10) 0.0923(11) 0.0217(8) -0.0323(9) 0.0302(10)
O3 0.0706(7) 0.0391(6) 0.0925(10) 0.0041(6) -0.0073(7) 0.0124(6)
N1 0.0486(7) 0.0495(7) 0.0711(9) 0.0042(6) -0.0015(6) -0.0027(6)
C1 0.0622(10) 0.0503(9) 0.0784(12) -0.0010(8) 0.0004(9) -0.0179(8)
C2 0.0720(11) 0.0373(8) 0.0650(10) -0.0090(7) 0.0092(8) -0.0101(7)
C3 0.0620(9) 0.0316(7) 0.0560(9) 0.0035(6) 0.0132(7) 0.0070(6)
C4 0.0469(7) 0.0388(7) 0.0373(7) 0.0031(5) 0.0033(6) 0.0060(6)
C5 0.0581(9) 0.0663(10) 0.0502(9) 0.0074(7) -0.0038(7) 0.0118(8)
C6 0.0616(10) 0.0825(12) 0.0503(10) -0.0038(8) -0.0121(8) -0.0049(9)
C7 0.0584(9) 0.0481(8) 0.0466(9) -0.0089(6) -0.0042(7) -0.0062(7)
C8 0.0680(10) 0.0530(9) 0.0591(10) 0.0002(7) 0.0002(8) -0.0197(8)
C9 0.0465(8) 0.0614(10) 0.0920(14) 0.0047(9) 0.0159(8) 0.0021(8)
C10 0.0672(10) 0.0618(10) 0.0624(11) 0.0034(8) 0.0273(9) 0.0052(8)
C11 0.0666(9) 0.0542(9) 0.0431(9) -0.0057(7) 0.0119(7) 0.0057(8)
C12 0.0484(7) 0.0347(7) 0.0376(7) -0.0013(5) 0.0006(6) -0.0002(6)
C13 0.0548(8) 0.0325(7) 0.0549(9) 0.0028(6) -0.0093(7) -0.0012(7)
C14 0.0788(11) 0.0499(8) 0.0446(9) 0.0125(6) -0.0095(7) -0.0088(8)
C15 0.0673(10) 0.0559(9) 0.0407(9) 0.0047(6) 0.0085(7) -0.0187(8)
C16 0.0500(8) 0.0541(9) 0.0472(8) -0.0055(6) 0.0106(6) -0.0020(7)
C17 0.0570(10) 0.0899(15) 0.0999(17) 0.0162(12) -0.0197(11) -0.0041(10)

loop_
_atom_type_symbol
_atom_type_description
_atom_type_scat_dispersion_real
_atom_type_scat_dispersion_imag
_atom_type_scat_source
C C 0.0181 0.0091 'International Tables Vol C Tables 4.2.6.8 and 6.1.1.4'
H H 0.0000 0.0000 'International Tables Vol C Tables 4.2.6.8 and 6.1.1.4'
N N 0.0311 0.0180 'International Tables Vol C Tables 4.2.6.8 and 6.1.1.4'
O O 0.0492 0.0322 'International Tables Vol C Tables 4.2.6.8 and 6.1.1.4'

loop_
_geom_angle_atom_site_label_1
_geom_angle_atom_site_label_2
_geom_angle_atom_site_label_3
_geom_angle
C3 O1 H1A 109.5
C9 N1 C17 111.91(16)
C9 N1 C1 112.59(14)
C17 N1 C1 111.34(16)
N1 C1 C2 113.27(13)
N1 C1 H1B 108.9
C2 C1 H1B 108.9
N1 C1 H1C 108.9
C2 C1 H1C 108.9
H1B C1 H1C 107.7
C1 C2 C3 116.76(15)
C1 C2 H2A 108.1
C3 C2 H2A 108.1
C1 C2 H2B 108.1
C3 C2 H2B 108.1
H2A C2 H2B 107.3
O1 C3 C2 104.40(13)
O1 C3 C4 107.62(13)
C2 C3 C4 118.45(13)
O1 C3 H3A 108.7
C2 C3 H3A 108.7
C4 C3 H3A 108.7
C5 C4 C3 109.91(13)
C5 C4 C16 103.69(12)
C3 C4 C16 110.66(12)
C5 C4 C12 99.15(11)
C3 C4 C12 122.10(11)
C16 C4 C12 109.29(11)
O2 C5 C6 124.12(17)
O2 C5 C4 126.13(18)
C6 C5 C4 109.74(14)
C5 C6 C7 104.58(14)
C5 C6 H6A 110.8
C7 C6 H6A 110.8
C5 C6 H6B 110.8
C7 C6 H6B 110.8
H6A C6 H6B 108.9
C6 C7 C8 112.66(15)
C6 C7 C12 103.23(13)
C8 C7 C12 109.93(12)
C6 C7 H7A 110.3
C8 C7 H7A 110.3
C12 C7 H7A 110.3
C15 C8 C7 109.61(13)
C15 C8 H8A 109.7
C7 C8 H8A 109.7
C15 C8 H8B 109.7
C7 C8 H8B 109.7
H8A C8 H8B 108.2
N1 C9 C10 112.82(14)
N1 C9 H9A 109.0
C10 C9 H9A 109.0
N1 C9 H9B 109.0
C10 C9 H9B 109.0
H9A C9 H9B 107.8
C9 C10 C11 116.48(15)
C9 C10 H10A 108.2
C11 C10 H10A 108.2
C9 C10 H10B 108.2
C11 C10 H10B 108.2
H10A C10 H10B 107.3
C10 C11 C12 120.79(14)
C10 C11 H11A 107.1
C12 C11 H11A 107.1
C10 C11 H11B 107.1
C12 C11 H11B 107.1
H11A C11 H11B 106.8
C13 C12 C11 111.82(12)
C13 C12 C4 117.53(11)
C11 C12 C4 116.07(12)
C13 C12 C7 100.98(11)
C11 C12 C7 109.35(12)
C4 C12 C7 98.62(11)
O3 C13 C14 122.56(14)
O3 C13 C12 121.22(15)
C14 C13 C12 113.84(13)
C13 C14 C15 106.60(13)
C13 C14 H14A 110.4
C15 C14 H14A 110.4
C13 C14 H14B 110.4
C15 C14 H14B 110.4
H14A C14 H14B 108.6
C16 C15 C8 109.56(14)
C16 C15 C14 108.74(13)
C8 C15 C14 108.12(15)
C16 C15 H15A 110.1
C8 C15 H15A 110.1
C14 C15 H15A 110.1
C15 C16 C4 110.99(12)
C15 C16 H16A 109.4
C4 C16 H16A 109.4
C15 C16 H16B 109.4
C4 C16 H16B 109.4
H16A C16 H16B 108.0
N1 C17 H17A 109.5
N1 C17 H17B 109.5
H17A C17 H17B 109.5
N1 C17 H17C 109.5
H17A C17 H17C 109.5
H17B C17 H17C 109.5

loop_
_geom_bond_atom_site_label_1
_geom_bond_atom_site_label_2
_geom_bond_distance
O1 C3 1.4435(19)
O1 H1A 0.8200
O2 C5 1.205(2)
O3 C13 1.2128(19)
N1 C9 1.457(2)
N1 C17 1.458(3)
N1 C1 1.473(2)
C1 C2 1.508(3)
C1 H1B 0.9700
C1 H1C 0.9700
C2 C3 1.521(3)
C2 H2A 0.9700
C2 H2B 0.9700
C3 C4 1.547(2)
C3 H3A 0.9800
C4 C5 1.543(2)
C4 C16 1.5712(19)
C4 C12 1.5743(18)
C5 C6 1.492(3)
C6 C7 1.520(3)
C6 H6A 0.9700
C6 H6B 0.9700
C7 C8 1.541(2)
C7 C12 1.586(2)
C7 H7A 0.9800
C8 C15 1.526(2)
C8 H8A 0.9700
C8 H8B 0.9700
C9 C10 1.513(3)
C9 H9A 0.9700
C9 H9B 0.9700
C10 C11 1.527(3)
C10 H10A 0.9700
C10 H10B 0.9700
C11 C12 1.538(2)
C11 H11A 0.9700
C11 H11B 0.9700
C12 C13 1.520(2)
C13 C14 1.493(2)
C14 C15 1.534(3)
C14 H14A 0.9700
C14 H14B 0.9700
C15 C16 1.515(2)
C15 H15A 0.9800
C16 H16A 0.9700
C16 H16B 0.9700
C17 H17A 0.9600
C17 H17B 0.9600
C17 H17C 0.9600

loop_
_geom_hbond_atom_site_label_D
_geom_hbond_atom_site_label_H
_geom_hbond_atom_site_label_A
_geom_hbond_distance_DH
_geom_hbond_distance_HA
_geom_hbond_distance_DA
_geom_hbond_angle_DHA
O1 H1A O2 0.82 2.02 2.695(2) 139.4

loop_
_geom_torsion_atom_site_label_1
_geom_torsion_atom_site_label_2
_geom_torsion_atom_site_label_3
_geom_torsion_atom_site_label_4
_geom_torsion
C9 N1 C1 C2 122.48(17)
C17 N1 C1 C2 -110.91(19)
N1 C1 C2 C3 -69.5(2)
C1 C2 C3 O1 -152.25(14)
C1 C2 C3 C4 88.11(18)
O1 C3 C4 C5 59.20(16)
C2 C3 C4 C5 177.16(14)
O1 C3 C4 C16 -54.73(17)
C2 C3 C4 C16 63.23(17)
O1 C3 C4 C12 174.47(13)
C2 C3 C4 C12 -67.57(19)
C3 C4 C5 O2 -20.8(2)
C16 C4 C5 O2 97.5(2)
C12 C4 C5 O2 -149.9(2)
C3 C4 C5 C6 160.32(14)
C16 C4 C5 C6 -81.35(16)
C12 C4 C5 C6 31.21(17)
O2 C5 C6 C7 178.89(19)
C4 C5 C6 C7 -2.2(2)
C5 C6 C7 C8 90.62(17)
C5 C6 C7 C12 -27.90(18)
C6 C7 C8 C15 -96.39(17)
C12 C7 C8 C15 18.1(2)
C17 N1 C9 C10 166.43(16)
C1 N1 C9 C10 -67.3(2)
N1 C9 C10 C11 -64.8(2)
C9 C10 C11 C12 49.8(2)
C10 C11 C12 C13 -68.23(18)
C10 C11 C12 C4 70.37(19)
C10 C11 C12 C7 -179.22(15)
C5 C4 C12 C13 -152.99(13)
C3 C4 C12 C13 86.46(17)
C16 C4 C12 C13 -44.91(17)
C5 C4 C12 C11 70.82(15)
C3 C4 C12 C11 -49.73(19)
C16 C4 C12 C11 178.90(13)
C5 C4 C12 C7 -45.75(13)
C3 C4 C12 C7 -166.30(13)
C16 C4 C12 C7 62.33(14)
C6 C7 C12 C13 167.03(13)
C8 C7 C12 C13 46.62(15)
C6 C7 C12 C11 -74.97(15)
C8 C7 C12 C11 164.62(14)
C6 C7 C12 C4 46.66(15)
C8 C7 C12 C4 -73.75(15)
C11 C12 C13 O3 -28.57(19)
C4 C12 C13 O3 -166.52(13)
C7 C12 C13 O3 87.62(16)
C11 C12 C13 C14 168.51(13)
C4 C12 C13 C14 30.56(18)
C7 C12 C13 C14 -75.31(15)
O3 C13 C14 C15 -135.35(16)
C12 C13 C14 C15 27.32(17)
C7 C8 C15 C16 49.0(2)
C7 C8 C15 C14 -69.34(18)
C13 C14 C15 C16 -74.47(16)
C13 C14 C15 C8 44.42(16)
C8 C15 C16 C4 -59.32(18)
C14 C15 C16 C4 58.66(17)
C5 C4 C16 C15 104.46(15)
C3 C4 C16 C15 -137.73(14)
C12 C4 C16 C15 -0.53(17)

loop_
_cod_related_entry_id
_cod_related_entry_database
_cod_related_entry_code
1 ChemSpider 28288043
